data_7154842
loop_
_publ_author_name
'Lesma, Giordano'
'Bassanini, Ivan'
'Bortolozzi, Roberta'
'Colletto, Chiara'
'Bai, Ruoli'
'Hamel, Ernest'
'Meneghetti, Fiorella'
'Rainoldi, Giulia'
'Stucchi, Mattia'
'Sacchetti, Alessandro'
'Silvani, Alessandra'
'Viola, Giampietro'

_publ_section_title
;
 Complementary isonitrile-based multicomponent reactions for the synthesis
 of diversified cytotoxic hemiasterlin analogues.
;
_journal_issue 48
_journal_name_full 'Organic &amp; biomolecular chemistry'
_journal_page_first 11633
_journal_page_last 11644
_journal_paper_doi 10.1039/c5ob01882j
_journal_volume 13
_journal_year 2015
_chemical_compound_source 'synthesis as described'
_chemical_formula_moiety 'C22 H26 F3 N2 O4'
_chemical_formula_sum 'C21 H29 F3 N2 O5'
_chemical_formula_weight 446.46
_chemical_name_systematic 18b
_space_group_IT_number 2
_symmetry_cell_setting triclinic
_symmetry_Int_Tables_number 2
_symmetry_space_group_name_Hall '-P 1'
_symmetry_space_group_name_H-M 'P -1'
_atom_sites_solution_hydrogens geom
_atom_sites_solution_primary direct
_atom_sites_solution_secondary difmap
_audit_creation_date 2015-04-27T12:26:49-00:00
_audit_creation_method 'WinGX routine CIF_UPDATE'
_audit_update_record
;
2015-04-28 deposited with the CCDC.
2015-10-07 downloaded from the CCDC.
;
_cell_angle_alpha 93.455(2)
_cell_angle_beta 95.974(2)
_cell_angle_gamma 109.227(2)
_cell_formula_units_Z 2
_cell_length_a 9.7878(8)
_cell_length_b 10.2150(8)
_cell_length_c 12.0649(10)
_cell_measurement_reflns_used 5308
_cell_measurement_temperature 293(2)
_cell_measurement_theta_max 60
_cell_measurement_theta_min 4
_cell_measurement_wavelength 0.71073
_cell_volume 1127.05(16)
_computing_molecular_graphics 'Ortep-3 for Windows (Farrugia, 1997)'
_computing_publication_material 'WinGX publication routines (Farrugia, 1999)'
_computing_structure_refinement 'SHELXL-97 (Sheldrick, 1997)'
_computing_structure_solution 'SIR92 (Giacovazzo et al, 1993)'
_diffrn_ambient_temperature 293(2)
_diffrn_measured_fraction_theta_full 0.997
_diffrn_measured_fraction_theta_max 0.997
_diffrn_radiation_monochromator graphite
_diffrn_radiation_probe x-ray
_diffrn_radiation_type MoK\a
_diffrn_radiation_wavelength 0.71073
_diffrn_reflns_av_R_equivalents 0.0167
_diffrn_reflns_av_unetI/netI 0.0136
_diffrn_reflns_limit_h_max 13
_diffrn_reflns_limit_h_min -13
_diffrn_reflns_limit_k_max 14
_diffrn_reflns_limit_k_min -14
_diffrn_reflns_limit_l_max 16
_diffrn_reflns_limit_l_min -16
_diffrn_reflns_number 26050
_diffrn_reflns_theta_full 30.03
_diffrn_reflns_theta_max 30.03
_diffrn_reflns_theta_min 1.71
_exptl_absorpt_coefficient_mu 0.109
_exptl_absorpt_correction_type none
_exptl_crystal_colour white
_exptl_crystal_density_diffrn 1.316
_exptl_crystal_density_method 'not measured'
_exptl_crystal_description prism
_exptl_crystal_F_000 472
_exptl_crystal_size_max 0.44
_exptl_crystal_size_mid 0.18
_exptl_crystal_size_min 0.09
_refine_diff_density_max 0.288
_refine_diff_density_min -0.311
_refine_diff_density_rms 0.061
_refine_ls_extinction_coef 0.023(4)
_refine_ls_extinction_expression Fc^*^=kFc[1+0.001xFc^2^\l^3^/sin(2\q)]^-1/4^
_refine_ls_extinction_method SHELXL
_refine_ls_goodness_of_fit_ref 1.063
_refine_ls_hydrogen_treatment refall
_refine_ls_matrix_type full
_refine_ls_number_parameters 281
_refine_ls_number_reflns 6571
_refine_ls_number_restraints 0
_refine_ls_restrained_S_all 1.063
_refine_ls_R_factor_all 0.0604
_refine_ls_R_factor_gt 0.0527
_refine_ls_shift/su_max 0
_refine_ls_shift/su_mean 0
_refine_ls_structure_factor_coef Fsqd
_refine_ls_weighting_details 'calc w=1/[\s^2^(Fo^2^)+(0.0908P)^2^+0.1490P] where P=(Fo^2^+2Fc^2^)/3'
_refine_ls_weighting_scheme calc
_refine_ls_wR_factor_gt 0.153
_refine_ls_wR_factor_ref 0.1633
_reflns_number_gt 5430
_reflns_number_total 6571
_reflns_threshold_expression >2sigma(I)
_cod_data_source_file c5ob01882j2.cif
_cod_data_source_block ib44_m
_cod_database_code 7154842
_audit_block_doi 10.5517/cc14nc16

loop_
_symmetry_equiv_pos_as_xyz
'x, y, z'
'-x, -y, -z'

loop_
_atom_site_label
_atom_site_type_symbol
_atom_site_fract_x
_atom_site_fract_y
_atom_site_fract_z
_atom_site_U_iso_or_equiv
_atom_site_adp_type
_atom_site_occupancy
_atom_site_symmetry_multiplicity
_atom_site_calc_flag
_atom_site_refinement_flags
F1 F 1.12984(15) 1.22555(13) 0.72274(18) 0.1352(7) Uani 1 1 d .
O2 O 0.60046(11) 0.62066(9) 0.62488(8) 0.0563(2) Uani 1 1 d .
F3 F 1.09316(13) 1.06001(14) 0.59907(9) 0.0954(4) Uani 1 1 d .
O3 O 0.50116(12) 0.91624(9) 0.36740(8) 0.0580(3) Uani 1 1 d .
O4 O 0.42443(11) 0.70628(9) 0.26983(7) 0.0526(2) Uani 1 1 d .
O5 O 0.86800(13) 1.11989(11) 0.76484(11) 0.0730(3) Uani 1 1 d .
O1 O 0.05995(11) 0.59719(12) 0.86687(11) 0.0674(3) Uani 1 1 d .
N1 N 0.52274(11) 0.79202(9) 0.56431(7) 0.0405(2) Uani 1 1 d .
H1 H 0.5246 0.8763 0.5775 0.049 Uiso 1 1 calc R
N2 N 0.84880(11) 0.89572(10) 0.71244(8) 0.0447(2) Uani 1 1 d .
C18 C 0.2096(2) 0.7686(2) 0.4995(2) 0.0872(6) Uani 1 1 d .
H18A H 0.23 0.8321 0.4429 0.131 Uiso 1 1 calc R
H18B H 0.255 0.8176 0.5714 0.131 Uiso 1 1 calc R
H18C H 0.1059 0.7301 0.4998 0.131 Uiso 1 1 calc R
C15 C 0.43225(19) 0.77131(16) 0.16680(10) 0.0611(4) Uani 1 1 d .
H15A H 0.405 0.7009 0.1044 0.092 Uiso 1 1 calc R
H15B H 0.5302 0.8326 0.1651 0.092 Uiso 1 1 calc R
H15C H 0.3668 0.8237 0.1623 0.092 Uiso 1 1 calc R
C13 C 0.43463(12) 0.70722(11) 0.46418(8) 0.0401(2) Uani 1 1 d .
H13 H 0.467 0.6272 0.4509 0.048 Uiso 1 1 calc R
C10 C 0.74449(17) 0.67170(18) 0.86876(13) 0.0625(4) Uani 1 1 d .
H10A H 0.8471 0.7093 0.8638 0.094 Uiso 1 1 calc R
H10B H 0.6993 0.5952 0.8119 0.094 Uiso 1 1 calc R
H10C H 0.7301 0.6396 0.9412 0.094 Uiso 1 1 calc R
C12 C 0.60147(12) 0.74021(11) 0.63666(8) 0.0396(2) Uani 1 1 d .
C17 C 0.2386(2) 0.5479(2) 0.56190(14) 0.0751(5) Uani 1 1 d .
H17A H 0.277 0.4751 0.544 0.113 Uiso 1 1 calc R
H17B H 0.1352 0.5083 0.5625 0.113 Uiso 1 1 calc R
H17C H 0.2842 0.595 0.6344 0.113 Uiso 1 1 calc R
C14 C 0.45963(12) 0.79122(11) 0.36428(9) 0.0407(2) Uani 1 1 d .
C11 C 0.69498(12) 0.84455(11) 0.73523(9) 0.0397(2) Uani 1 1 d .
H11 H 0.6612 0.9248 0.7365 0.048 Uiso 1 1 calc R
C19 C 0.91341(16) 0.79746(15) 0.66347(13) 0.0597(3) Uani 1 1 d .
H19A H 0.8452 0.7043 0.6583 0.09 Uiso 1 1 calc R
H19B H 1.0013 0.8035 0.7102 0.09 Uiso 1 1 calc R
H19C H 0.9358 0.8208 0.59 0.09 Uiso 1 1 calc R
C6 C 0.28329(15) 0.54134(13) 0.86360(11) 0.0506(3) Uani 1 1 d .
H6 H 0.2343 0.4465 0.8645 0.061 Uiso 1 1 calc R
C4 C 0.51098(13) 0.73052(12) 0.85908(9) 0.0441(2) Uani 1 1 d .
C8 C 0.67550(14) 0.78536(13) 0.85161(9) 0.0471(3) Uani 1 1 d .
C2 C 0.28345(16) 0.77506(14) 0.86795(13) 0.0573(3) Uani 1 1 d .
H2 H 0.234 0.8386 0.8716 0.069 Uiso 1 1 calc R
C1 C 0.20763(14) 0.63387(13) 0.86646(10) 0.0488(3) Uani 1 1 d .
C9 C 0.75189(18) 0.90565(19) 0.94427(11) 0.0677(4) Uani 1 1 d .
H9A H 0.7117 0.979 0.9354 0.101 Uiso 1 1 calc R
H9B H 0.8546 0.9407 0.9389 0.101 Uiso 1 1 calc R
H9C H 0.737 0.8722 1.0162 0.101 Uiso 1 1 calc R
C20 C 0.91845(14) 1.03418(14) 0.72935(11) 0.0525(3) Uani 1 1 d .
C3 C 0.43175(15) 0.82177(13) 0.86403(12) 0.0542(3) Uani 1 1 d .
H3 H 0.4806 0.9169 0.8647 0.065 Uiso 1 1 calc R
C5 C 0.43304(15) 0.59017(13) 0.85936(11) 0.0497(3) Uani 1 1 d .
H5 H 0.4824 0.5265 0.8566 0.06 Uiso 1 1 calc R
C16 C 0.26952(14) 0.65136(16) 0.47443(10) 0.0555(3) Uani 1 1 d .
H16 H 0.2185 0.6012 0.4021 0.067 Uiso 1 1 calc R
C21 C 1.07767(17) 1.09051(17) 0.70388(14) 0.0660(4) Uani 1 1 d .
C7 C -0.02392(19) 0.45225(19) 0.84941(19) 0.0796(5) Uani 1 1 d .
H7A H -0.1252 0.4401 0.8513 0.119 Uiso 1 1 calc R
H7B H 0.0086 0.4048 0.9074 0.119 Uiso 1 1 calc R
H7C H -0.0116 0.4144 0.7779 0.119 Uiso 1 1 calc R
F2 F 1.16612(12) 1.04052(16) 0.76638(11) 0.1003(4) Uani 1 1 d .

loop_
_atom_site_aniso_label
_atom_site_aniso_U_11
_atom_site_aniso_U_22
_atom_site_aniso_U_33
_atom_site_aniso_U_23
_atom_site_aniso_U_13
_atom_site_aniso_U_12
F1 0.0887(9) 0.0661(7) 0.2209(19) -0.0246(9) 0.0520(10) -0.0163(6)
O2 0.0748(6) 0.0385(4) 0.0542(5) -0.0039(4) -0.0109(4) 0.0245(4)
F3 0.0834(7) 0.1203(10) 0.0653(6) 0.0153(6) 0.0207(5) 0.0071(6)
O3 0.0826(7) 0.0389(4) 0.0473(5) 0.0017(3) 0.0049(4) 0.0153(4)
O4 0.0793(6) 0.0429(4) 0.0320(4) 0.0005(3) 0.0039(4) 0.0174(4)
O5 0.0710(7) 0.0452(5) 0.0945(8) -0.0108(5) 0.0124(6) 0.0112(5)
O1 0.0534(5) 0.0623(6) 0.0878(8) 0.0071(5) 0.0153(5) 0.0195(5)
N1 0.0506(5) 0.0349(4) 0.0338(4) -0.0030(3) -0.0041(3) 0.0158(4)
N2 0.0466(5) 0.0435(5) 0.0414(5) -0.0007(4) 0.0020(4) 0.0138(4)
C18 0.0601(9) 0.1155(16) 0.0986(14) 0.0178(12) 0.0201(9) 0.0425(10)
C15 0.0854(10) 0.0603(8) 0.0346(5) 0.0076(5) 0.0089(6) 0.0197(7)
C13 0.0481(5) 0.0375(5) 0.0314(4) -0.0014(4) 0.0001(4) 0.0123(4)
C10 0.0601(8) 0.0801(10) 0.0576(8) 0.0271(7) 0.0055(6) 0.0347(7)
C12 0.0465(5) 0.0367(5) 0.0341(5) 0.0004(4) 0.0011(4) 0.0140(4)
C17 0.0712(9) 0.0802(11) 0.0548(8) 0.0121(7) 0.0137(7) -0.0025(8)
C14 0.0474(5) 0.0397(5) 0.0346(5) 0.0004(4) 0.0021(4) 0.0160(4)
C11 0.0444(5) 0.0389(5) 0.0340(5) -0.0005(4) -0.0006(4) 0.0143(4)
C19 0.0584(7) 0.0569(7) 0.0670(8) -0.0002(6) 0.0139(6) 0.0233(6)
C6 0.0597(7) 0.0428(6) 0.0492(6) 0.0090(5) 0.0070(5) 0.0165(5)
C4 0.0530(6) 0.0464(6) 0.0340(5) 0.0054(4) 0.0041(4) 0.0186(5)
C8 0.0508(6) 0.0550(6) 0.0345(5) 0.0050(4) -0.0003(4) 0.0182(5)
C2 0.0614(7) 0.0478(6) 0.0693(8) 0.0045(6) 0.0111(6) 0.0268(6)
C1 0.0532(6) 0.0512(6) 0.0429(6) 0.0044(5) 0.0079(5) 0.0186(5)
C9 0.0645(8) 0.0871(11) 0.0357(6) -0.0061(6) -0.0044(5) 0.0101(7)
C20 0.0526(7) 0.0477(6) 0.0490(6) -0.0018(5) -0.0001(5) 0.0094(5)
C3 0.0596(7) 0.0398(6) 0.0637(8) 0.0043(5) 0.0090(6) 0.0174(5)
C5 0.0590(7) 0.0453(6) 0.0501(6) 0.0086(5) 0.0065(5) 0.0240(5)
C16 0.0488(6) 0.0681(8) 0.0381(5) 0.0010(5) 0.0005(5) 0.0067(6)
C21 0.0549(8) 0.0640(8) 0.0646(9) -0.0022(7) 0.0014(6) 0.0042(6)
C7 0.0584(9) 0.0687(10) 0.1030(14) 0.0040(9) 0.0111(9) 0.0104(7)
F2 0.0582(6) 0.1410(11) 0.0878(8) 0.0206(7) -0.0113(5) 0.0196(6)

loop_
_atom_type_symbol
_atom_type_description
_atom_type_scat_dispersion_real
_atom_type_scat_dispersion_imag
_atom_type_scat_source
C C 0.0033 0.0016 'International Tables Vol C Tables 4.2.6.8 and 6.1.1.4'
H H 0 0 'International Tables Vol C Tables 4.2.6.8 and 6.1.1.4'
F F 0.0171 0.0103 'International Tables Vol C Tables 4.2.6.8 and 6.1.1.4'
N N 0.0061 0.0033 'International Tables Vol C Tables 4.2.6.8 and 6.1.1.4'
O O 0.0106 0.006 'International Tables Vol C Tables 4.2.6.8 and 6.1.1.4'

loop_
_geom_angle_atom_site_label_1
_geom_angle_atom_site_label_2
_geom_angle_atom_site_label_3
_geom_angle
C14 O4 C15 116.49(10)
C1 O1 C7 117.38(12)
C12 N1 C13 120.91(9)
C20 N2 C19 123.19(11)
C20 N2 C11 116.68(10)
C19 N2 C11 119.88(10)
N1 C13 C14 109.53(9)
N1 C13 C16 113.23(9)
C14 C13 C16 109.56(9)
O2 C12 N1 123.01(10)
O2 C12 C11 122.15(10)
N1 C12 C11 114.83(9)
O3 C14 O4 123.80(10)
O3 C14 C13 126.06(10)
O4 C14 C13 110.11(9)
N2 C11 C12 108.98(9)
N2 C11 C8 113.75(9)
C12 C11 C8 113.03(9)
C1 C6 C5 119.90(12)
C5 C4 C3 116.60(12)
C5 C4 C8 122.62(11)
C3 C4 C8 120.77(11)
C4 C8 C10 111.58(11)
C4 C8 C9 109.52(11)
C10 C8 C9 107.44(12)
C4 C8 C11 107.02(9)
C10 C8 C11 112.88(10)
C9 C8 C11 108.34(11)
C3 C2 C1 120.30(12)
O1 C1 C6 124.89(12)
O1 C1 C2 116.03(12)
C6 C1 C2 119.08(12)
O5 C20 N2 125.77(13)
O5 C20 C21 116.48(12)
N2 C20 C21 117.74(12)
C2 C3 C4 121.97(12)
C4 C5 C6 122.13(11)
C17 C16 C18 111.17(14)
C17 C16 C13 110.61(12)
C18 C16 C13 112.13(13)
F1 C21 F3 106.37(16)
F1 C21 F2 107.25(15)
F3 C21 F2 105.52(15)
F1 C21 C20 110.78(14)
F3 C21 C20 113.87(12)
F2 C21 C20 112.59(14)

loop_
_geom_bond_atom_site_label_1
_geom_bond_atom_site_label_2
_geom_bond_distance
F1 C21 1.300(2)
O2 C12 1.2176(13)
F3 C21 1.320(2)
O3 C14 1.2027(14)
O4 C14 1.3313(13)
O4 C15 1.4416(15)
O5 C20 1.2154(17)
O1 C1 1.3693(16)
O1 C7 1.427(2)
N1 C12 1.3491(13)
N1 C13 1.4555(13)
N2 C20 1.3447(16)
N2 C19 1.4767(16)
N2 C11 1.4834(15)
C18 C16 1.526(3)
C13 C14 1.5155(15)
C13 C16 1.5476(17)
C10 C8 1.5371(19)
C12 C11 1.5383(14)
C17 C16 1.521(2)
C11 C8 1.5671(16)
C6 C1 1.3804(18)
C6 C5 1.3918(19)
C4 C5 1.3850(17)
C4 C3 1.3975(17)
C4 C8 1.5353(17)
C8 C9 1.5407(18)
C2 C3 1.378(2)
C2 C1 1.3858(19)
C20 C21 1.544(2)
C21 F2 1.334(2)
